data_7212560
loop_
_publ_author_name
'Abrahams, Brendan F.'
'Grannas, Martin J.'
'McCormick, Laura J.'
'Robson, Richard'
'Thistlethwaite, Peter J.'

_publ_section_title
;
 Chiral and achiral linear coordination polymers from aldaric acids
;
_journal_issue 10
_journal_name_full CrystEngComm
_journal_page_first 2885
_journal_paper_doi 10.1039/c001505a
_journal_volume 12
_journal_year 2010
_chemical_formula_sum 'C18 H22 Cu N2 O11'
_chemical_formula_weight 505.92
_chemical_name_systematic
;
?
;
_space_group_IT_number 13
_symmetry_cell_setting monoclinic
_symmetry_space_group_name_Hall '-P 2yc'
_symmetry_space_group_name_H-M 'P 1 2/c 1'
_atom_sites_solution_hydrogens geom
_atom_sites_solution_primary direct
_atom_sites_solution_secondary difmap
_audit_creation_method SHELXL-97
_cell_angle_alpha 90.00
_cell_angle_beta 113.107(4)
_cell_angle_gamma 90.00
_cell_formula_units_Z 2
_cell_length_a 9.7117(3)
_cell_length_b 10.2821(2)
_cell_length_c 10.9564(4)
_cell_measurement_reflns_used 2758
_cell_measurement_temperature 130(2)
_cell_measurement_theta_max 73.2549
_cell_measurement_theta_min 4.2869
_cell_volume 1006.30(6)
_computing_cell_refinement
;
CrysAlis RED, Oxford Diffraction Ltd.,
Version 1.171.32.15 (release 10-01-2008 CrysAlis171 .NET)
(compiled Jan 10 2008,16:37:18)
;
_computing_data_collection
;
CrysAlis CCD, Oxford Diffraction Ltd.,
Version 1.171.32.15 (release 10-01-2008 CrysAlis171 .NET)
(compiled Jan 10 2008,16:37:18)
;
_computing_data_reduction
;
CrysAlis RED, Oxford Diffraction Ltd.,
Version 1.171.32.15 (release 10-01-2008 CrysAlis171 .NET)
(compiled Jan 10 2008,16:37:18)
;
_computing_structure_refinement 'SHELXL-97 (Sheldrick, 1997)'
_computing_structure_solution 'SHELXS-97 (Sheldrick, 1997)'
_diffrn_ambient_temperature 130(2)
_diffrn_detector_area_resol_mean 16.0711
_diffrn_measured_fraction_theta_full 0.942
_diffrn_measured_fraction_theta_max 0.942
_diffrn_measurement_device_type 'Goniometer KM4/Xcalibur, detector: Sapphire3'
_diffrn_measurement_method 'phi and omega scans'
_diffrn_radiation_monochromator graphite
_diffrn_radiation_source 'fine-focus sealed tube'
_diffrn_radiation_type CuK\a
_diffrn_radiation_wavelength 1.54184
_diffrn_reflns_av_R_equivalents 0.0275
_diffrn_reflns_av_sigmaI/netI 0.0313
_diffrn_reflns_limit_h_max 11
_diffrn_reflns_limit_h_min -11
_diffrn_reflns_limit_k_max 8
_diffrn_reflns_limit_k_min -12
_diffrn_reflns_limit_l_max 13
_diffrn_reflns_limit_l_min -11
_diffrn_reflns_number 3809
_diffrn_reflns_theta_full 69.96
_diffrn_reflns_theta_max 69.96
_diffrn_reflns_theta_min 4.30
_exptl_absorpt_coefficient_mu 2.145
_exptl_absorpt_correction_T_max 0.885
_exptl_absorpt_correction_T_min 0.707
_exptl_absorpt_correction_type gaussian
_exptl_absorpt_process_details
;
CrysAlis RED, Oxford Diffraction Ltd.,
Version 1.171.32.15 (release 10-01-2008 CrysAlis171 .NET)
(compiled Jan 10 2008,16:37:18)
Numerical absorption correction based on gaussian integration over
a multifaceted crystal model
;
_exptl_crystal_colour blue
_exptl_crystal_density_diffrn 1.670
_exptl_crystal_density_method 'not measured'
_exptl_crystal_description rod
_exptl_crystal_F_000 522
_exptl_crystal_size_max 0.2868
_exptl_crystal_size_mid 0.0679
_exptl_crystal_size_min 0.0594
_refine_diff_density_max 0.658
_refine_diff_density_min -0.503
_refine_diff_density_rms 0.096
_refine_ls_extinction_method none
_refine_ls_goodness_of_fit_ref 1.216
_refine_ls_hydrogen_treatment constr
_refine_ls_matrix_type full
_refine_ls_number_parameters 147
_refine_ls_number_reflns 1803
_refine_ls_number_restraints 0
_refine_ls_restrained_S_all 1.216
_refine_ls_R_factor_all 0.0559
_refine_ls_R_factor_gt 0.0469
_refine_ls_shift/su_max 0.000
_refine_ls_shift/su_mean 0.000
_refine_ls_structure_factor_coef Fsqd
_refine_ls_weighting_details 'calc w=1/[\s^2^(Fo^2^)+(0.0456P)^2^+3.4251P] where P=(Fo^2^+2Fc^2^)/3'
_refine_ls_weighting_scheme calc
_refine_ls_wR_factor_gt 0.1340
_refine_ls_wR_factor_ref 0.1376
_reflns_number_gt 1573
_reflns_number_total 1803
_reflns_threshold_expression >2sigma(I)
_cod_data_source_file c001505a.txt
_cod_data_source_block lme1f
_cod_depositor_comments
;
The following automatic conversions were performed:

'_symmetry_cell_setting' value 'Monoclinic' changed to 'monoclinic'
according to /home/saulius/struct/CIF-dictionaries/cif_core.dic
dictionary named 'cif_core.dic' version 2.4.2 from 2011-04-26.

Automatic conversion script
Id: cif_fix_values 1891 2012-01-12 08:04:46Z andrius 
;
_cod_original_cell_volume 1006.30(5)
_cod_original_sg_symbol_H-M P2/c
_cod_database_code 7212560

loop_
_symmetry_equiv_pos_as_xyz
'x, y, z'
'-x, y, -z+1/2'
'-x, -y, -z'
'x, -y, z-1/2'

loop_
_atom_site_label
_atom_site_type_symbol
_atom_site_fract_x
_atom_site_fract_y
_atom_site_fract_z
_atom_site_U_iso_or_equiv
_atom_site_adp_type
_atom_site_occupancy
_atom_site_symmetry_multiplicity
_atom_site_calc_flag
_atom_site_refinement_flags
O1W O 0.5000 0.7243(4) 0.2500 0.0207(9) Uani 1 2 d S
O2W O -0.4617(4) 0.3662(3) 0.0030(4) 0.0401(9) Uani 1 1 d .
C1 C 0.2101(4) -0.0254(4) 0.2318(4) 0.0137(8) Uani 1 1 d .
C2 C -0.2891(4) -0.0064(4) 0.1175(4) 0.0138(8) Uani 1 1 d .
H2 H -0.2672 -0.0836 0.0726 0.017 Uiso 1 1 calc R
C3 C -0.4591(4) 0.0035(4) 0.0752(4) 0.0135(8) Uani 1 1 d .
H3 H -0.4928 -0.0711 0.1152 0.016 Uiso 1 1 calc R
C4 C 0.1826(5) 0.3044(5) 0.1227(5) 0.0280(10) Uani 1 1 d .
H4 H 0.2122 0.2221 0.1019 0.034 Uiso 1 1 calc R
C5 C 0.2380(5) 0.4169(5) 0.0868(5) 0.0360(12) Uani 1 1 d .
H5 H 0.3051 0.4108 0.0431 0.043 Uiso 1 1 calc R
C6 C 0.1952(5) 0.5358(5) 0.1150(5) 0.0379(12) Uani 1 1 d .
H6 H 0.2303 0.6130 0.0890 0.046 Uiso 1 1 calc R
C7 C 0.0988(5) 0.5433(5) 0.1826(5) 0.0300(10) Uani 1 1 d .
C8 C 0.0499(4) 0.4259(4) 0.2157(4) 0.0208(9) Uani 1 1 d .
C9 C 0.0469(6) 0.6626(5) 0.2177(6) 0.0406(13) Uani 1 1 d .
H9 H 0.0789 0.7431 0.1953 0.049 Uiso 1 1 calc R
N1 N 0.0895(4) 0.3087(3) 0.1852(3) 0.0199(7) Uani 1 1 d .
O1A O 0.0891(3) 0.0323(3) 0.1692(3) 0.0206(6) Uani 1 1 d .
O1B O 0.2688(3) -0.1029(3) 0.1775(3) 0.0163(6) Uani 1 1 d .
O2 O -0.2305(3) 0.1054(3) 0.0800(3) 0.0156(6) Uani 1 1 d .
H2A H -0.2275 0.0931 0.0053 0.023 Uiso 1 1 calc R
O3 O -0.4971(3) 0.1217(3) 0.1229(3) 0.0171(6) Uani 1 1 d .
Cu1 Cu 0.0000 0.15973(8) 0.2500 0.0155(3) Uani 1 2 d S

loop_
_atom_site_aniso_label
_atom_site_aniso_U_11
_atom_site_aniso_U_22
_atom_site_aniso_U_33
_atom_site_aniso_U_23
_atom_site_aniso_U_13
_atom_site_aniso_U_12
O1W 0.024(2) 0.014(2) 0.024(2) 0.000 0.0093(17) 0.000
O2W 0.054(2) 0.037(2) 0.039(2) -0.0068(16) 0.0292(18) 0.0033(17)
C1 0.0153(17) 0.0142(19) 0.0119(18) 0.0011(15) 0.0057(15) -0.0024(15)
C2 0.0152(18) 0.0135(19) 0.0133(19) 0.0014(15) 0.0062(16) 0.0008(14)
C3 0.0144(17) 0.0120(18) 0.014(2) -0.0004(15) 0.0052(15) 0.0002(14)
C4 0.023(2) 0.035(3) 0.029(2) 0.004(2) 0.0127(19) -0.0002(19)
C5 0.027(2) 0.048(3) 0.037(3) 0.009(2) 0.016(2) -0.007(2)
C6 0.031(2) 0.041(3) 0.039(3) 0.010(2) 0.010(2) -0.015(2)
C7 0.026(2) 0.024(2) 0.032(3) 0.007(2) 0.002(2) -0.0060(18)
C8 0.0177(19) 0.016(2) 0.024(2) 0.0013(18) 0.0033(18) -0.0006(16)
C9 0.041(3) 0.018(2) 0.050(3) 0.004(2) 0.004(2) -0.004(2)
N1 0.0167(16) 0.0237(19) 0.0200(18) 0.0034(15) 0.0079(14) -0.0005(14)
O1A 0.0170(13) 0.0259(16) 0.0145(14) -0.0032(12) 0.0013(11) 0.0057(12)
O1B 0.0180(13) 0.0173(14) 0.0131(14) -0.0015(11) 0.0055(11) 0.0017(11)
O2 0.0159(12) 0.0203(14) 0.0104(13) 0.0008(11) 0.0049(11) -0.0024(11)
O3 0.0170(13) 0.0192(14) 0.0153(14) -0.0032(11) 0.0066(12) 0.0018(11)
Cu1 0.0155(4) 0.0155(4) 0.0161(4) 0.000 0.0068(3) 0.000

loop_
_atom_type_symbol
_atom_type_description
_atom_type_scat_dispersion_real
_atom_type_scat_dispersion_imag
_atom_type_scat_source
C C 0.0181 0.0091 'International Tables Vol C Tables 4.2.6.8 and 6.1.1.4'
H H 0.0000 0.0000 'International Tables Vol C Tables 4.2.6.8 and 6.1.1.4'
N N 0.0311 0.0180 'International Tables Vol C Tables 4.2.6.8 and 6.1.1.4'
O O 0.0492 0.0322 'International Tables Vol C Tables 4.2.6.8 and 6.1.1.4'
Cu Cu -1.9646 0.5888 'International Tables Vol C Tables 4.2.6.8 and 6.1.1.4'

loop_
_geom_angle_atom_site_label_1
_geom_angle_atom_site_label_2
_geom_angle_atom_site_label_3
_geom_angle
_geom_angle_site_symmetry_1
_geom_angle_site_symmetry_3
O1A C1 O1B 123.0(4) . .
O1A C1 C2 119.5(3) . 2
O1B C1 C2 117.5(3) . 2
O2 C2 C3 111.5(3) . .
O2 C2 C1 109.2(3) . 2
C3 C2 C1 111.0(3) . 2
O3 C3 C3 109.6(4) . 3_455
O3 C3 C2 110.4(3) . .
C3 C3 C2 111.5(4) 3_455 .
N1 C4 C5 122.1(5) . .
C6 C5 C4 119.5(4) . .
C5 C6 C7 119.6(4) . .
C8 C7 C6 117.0(4) . .
C8 C7 C9 118.6(4) . .
C6 C7 C9 124.4(4) . .
N1 C8 C7 123.4(4) . .
N1 C8 C8 116.5(2) . 2
C7 C8 C8 120.1(3) . 2
C9 C9 C7 121.3(3) 2 .
C4 N1 C8 118.4(4) . .
C4 N1 Cu1 128.8(3) . .
C8 N1 Cu1 112.8(3) . .
C1 O1A Cu1 123.7(3) . .
O1A Cu1 O1A 96.20(18) 2 .
O1A Cu1 N1 172.09(13) 2 .
O1A Cu1 N1 91.21(13) . .
O1A Cu1 N1 91.21(13) 2 2
O1A Cu1 N1 172.09(13) . 2
N1 Cu1 N1 81.5(2) . 2
O1A Cu1 O2 86.30(10) 2 2
O1A Cu1 O2 75.35(10) . 2
N1 Cu1 O2 92.94(11) . 2
N1 Cu1 O2 107.99(11) 2 2

loop_
_geom_bond_atom_site_label_1
_geom_bond_atom_site_label_2
_geom_bond_distance
_geom_bond_site_symmetry_2
C1 O1A 1.253(5) .
C1 O1B 1.257(4) .
C1 C2 1.536(5) 2
C2 O2 1.413(4) .
C2 C3 1.533(5) .
C2 C1 1.536(5) 2
C3 O3 1.428(4) .
C3 C3 1.525(7) 3_455
C4 N1 1.332(5) .
C4 C5 1.397(6) .
C5 C6 1.365(8) .
C6 C7 1.406(7) .
C7 C8 1.396(6) .
C7 C9 1.435(7) .
C8 N1 1.346(5) .
C8 C8 1.441(8) 2
C9 C9 1.355(11) 2
N1 Cu1 2.023(3) .
O1A Cu1 1.962(3) .
Cu1 O1A 1.962(3) 2
Cu1 N1 2.023(3) 2
Cu1 O2 2.350(3) 2
